data_4316923
loop_
_publ_author_name
'Gianluca Ambrosi'
'Mauro Formica'
'Vieri Fusi'
'Luca Giorgi'
'Eleonora Macedi'
'Mauro Micheloni'
'Paola Paoli'
'Roberto Pontellini'
'Patrizia Rossi'

_publ_section_title
;
 Efficient Fluorescent Sensors Based on 2,5-Diphenyl[1,3,4]oxadiazole: A
 Case of Specific Response to Zn(II) at Physiological pH
;
_journal_name_full 'Inorganic Chemistry'
_journal_page_first 9940
_journal_page_last 9948
_journal_paper_doi 10.1021/ic101210d
_journal_volume 49
_journal_year 2010
_chemical_formula_sum 'C22 H30 Br2 N6 O2 Zn'
_chemical_formula_weight 635.71
_chemical_name_systematic
; 
 ? 
;
_space_group_IT_number 14
_symmetry_cell_setting monoclinic
_symmetry_space_group_name_Hall '-P 2yn'
_symmetry_space_group_name_H-M 'P 1 21/n 1'
_atom_sites_solution_hydrogens 'difmap geom noref'
_atom_sites_solution_primary direct
_atom_sites_solution_secondary difmap
_audit_creation_method SHELXL-97
_cell_angle_alpha 90.00
_cell_angle_beta 99.038(3)
_cell_angle_gamma 90.00
_cell_formula_units_Z 4
_cell_length_a 8.4756(3)
_cell_length_b 14.5446(4)
_cell_length_c 20.2935(7)
_cell_measurement_temperature 150
_cell_volume 2470.61(14)
_computing_cell_refinement
;
CrysAlis RED, Oxford Diffraction Ltd.,
Version 1.171.29.2 (release 20-01-2006 CrysAlis171 .NET)
(compiled Jan 20 2006,12:36:28)
;
_computing_data_collection
;
CrysAlis CCD, Oxford Diffraction Ltd.,
Version 1.171.29.2 (release 20-01-2006 CrysAlis171 .NET)
(compiled Jan 20 2006,12:36:28)
;
_computing_data_reduction
;
CrysAlis RED, Oxford Diffraction Ltd.,
Version 1.171.29.2 (release 20-01-2006 CrysAlis171 .NET)
(compiled Jan 20 2006,12:36:28)
;
_computing_molecular_graphics 'ORTEP-3 (Farruggia, 1997)'
_computing_publication_material 'PARST97 (Nardelli, 1995)'
_computing_structure_refinement 'SHELXL-97 (Sheldrick, 1997)'
_computing_structure_solution 'SIR97 (Altomare, 1999)'
_diffrn_ambient_temperature 150
_diffrn_detector_area_resol_mean 16.4547
_diffrn_measured_fraction_theta_full 0.964
_diffrn_measured_fraction_theta_max 0.886
_diffrn_measurement_device_type 'Xcalibur3 4 circles diffractometer'
_diffrn_measurement_method 'intensity from \w scans'
_diffrn_radiation_monochromator graphi7e
_diffrn_radiation_source 'Enhance (Mo) X-ray Source'
_diffrn_radiation_type MoK\a
_diffrn_radiation_wavelength 0.71073
_diffrn_reflns_av_R_equivalents 0.0402
_diffrn_reflns_av_sigmaI/netI 0.0835
_diffrn_reflns_limit_h_max 10
_diffrn_reflns_limit_h_min -11
_diffrn_reflns_limit_k_max 18
_diffrn_reflns_limit_k_min -18
_diffrn_reflns_limit_l_max 26
_diffrn_reflns_limit_l_min -25
_diffrn_reflns_number 16637
_diffrn_reflns_theta_full 25.00
_diffrn_reflns_theta_max 28.85
_diffrn_reflns_theta_min 4.14
_exptl_absorpt_coefficient_mu 4.260
_exptl_absorpt_correction_T_max 1.00000
_exptl_absorpt_correction_T_min 0.73475
_exptl_absorpt_correction_type multi-scan
_exptl_absorpt_process_details
;
CrysAlisPro, Oxford Diffraction Ltd.,
Version 1.171.33.41 (release 06-05-2009 CrysAlis171 .NET)
(compiled May  6 2009,17:20:42)
Empirical absorption correction using spherical harmonics,
 implemented in SCALE3 ABSPACK scaling algorithm.
;
_exptl_crystal_density_diffrn 1.709
_exptl_crystal_density_method 'not measured'
_exptl_crystal_F_000 1280
_exptl_crystal_size_max 0.45
_exptl_crystal_size_mid 0.4
_exptl_crystal_size_min 0.38
_refine_diff_density_max 1.495
_refine_diff_density_min -2.084
_refine_diff_density_rms 0.107
_refine_ls_extinction_method none
_refine_ls_goodness_of_fit_ref 0.918
_refine_ls_hydrogen_treatment mixed
_refine_ls_matrix_type full
_refine_ls_number_parameters 317
_refine_ls_number_reflns 5750
_refine_ls_number_restraints 0
_refine_ls_restrained_S_all 0.918
_refine_ls_R_factor_all 0.0826
_refine_ls_R_factor_gt 0.0453
_refine_ls_shift/su_max 0.001
_refine_ls_shift/su_mean 0.000
_refine_ls_structure_factor_coef Fsqd
_refine_ls_weighting_details 'calc w=1/[\s^2^(Fo^2^)+(0.0617P)^2^+0.0000P] where P=(Fo^2^+2Fc^2^)/3'
_refine_ls_weighting_scheme calc
_refine_ls_wR_factor_gt 0.1073
_refine_ls_wR_factor_ref 0.1138
_reflns_number_gt 3471
_reflns_number_total 5750
_reflns_threshold_expression >2sigma(I)
_cod_data_source_file ic101210d_si_003.cif
_cod_data_source_block 2
_cod_original_cell_volume 2470.60(14)
_cod_database_code 4316923

loop_
_symmetry_equiv_pos_as_xyz
'x, y, z'
'-x+1/2, y+1/2, -z+1/2'
'-x, -y, -z'
'x-1/2, -y-1/2, z-1/2'

loop_
_atom_site_label
_atom_site_type_symbol
_atom_site_fract_x
_atom_site_fract_y
_atom_site_fract_z
_atom_site_U_iso_or_equiv
_atom_site_adp_type
_atom_site_occupancy
_atom_site_symmetry_multiplicity
_atom_site_calc_flag
_atom_site_refinement_flags
_atom_site_disorder_assembly
_atom_site_disorder_group
Br1 Br 0.82001(5) 0.89907(3) 0.73192(2) 0.04082(16) Uani 1 1 d . . .
Br2 Br 0.16575(6) 0.71364(4) 0.59768(4) 0.0715(2) Uani 1 1 d . . .
Zn Zn 0.56400(5) 0.82689(3) 0.72093(2) 0.02276(14) Uani 1 1 d . . .
O1 O 0.4387(3) 0.81103(18) 0.50995(14) 0.0256(7) Uani 1 1 d . . .
N1 N 0.3884(4) 0.9001(2) 0.65522(17) 0.0258(8) Uani 1 1 d . . .
N2 N 0.4415(5) 0.8937(3) 0.7950(2) 0.0352(10) Uani 1 1 d . . .
N3 N 0.5464(5) 0.7149(3) 0.78557(19) 0.0276(9) Uani 1 1 d . . .
N4 N 0.5766(4) 0.7144(2) 0.64954(16) 0.0205(7) Uani 1 1 d . . .
N5 N 0.3670(5) 0.7469(3) 0.4123(2) 0.0491(11) Uani 1 1 d . . .
N6 N 0.2841(5) 0.8296(3) 0.4135(2) 0.0484(11) Uani 1 1 d . . .
C1 C 0.2851(6) 0.9532(3) 0.6940(2) 0.0410(12) Uani 1 1 d . . .
H1A H 0.1784 0.9580 0.6687 0.049 Uiso 1 1 calc R . .
H1B H 0.3274 1.0148 0.7019 0.049 Uiso 1 1 calc R . .
C2 C 0.2772(6) 0.9068(4) 0.7596(2) 0.0438(13) Uani 1 1 d . . .
H2A H 0.2168 0.9445 0.7862 0.053 Uiso 1 1 calc R . .
H2B H 0.2242 0.8478 0.7520 0.053 Uiso 1 1 calc R . .
C3 C 0.4556(6) 0.8341(3) 0.8545(2) 0.0418(12) Uani 1 1 d . . .
H3A H 0.3737 0.8500 0.8809 0.050 Uiso 1 1 calc R . .
H3B H 0.5591 0.8428 0.8818 0.050 Uiso 1 1 calc R . .
C4 C 0.4364(6) 0.7351(3) 0.8323(2) 0.0350(11) Uani 1 1 d . . .
H4A H 0.4585 0.6949 0.8707 0.042 Uiso 1 1 calc R . .
H4B H 0.3273 0.7244 0.8109 0.042 Uiso 1 1 calc R . .
C5 C 0.5047(5) 0.6314(3) 0.7454(2) 0.0288(10) Uani 1 1 d . . .
H5A H 0.3921 0.6321 0.7266 0.035 Uiso 1 1 calc R . .
H5B H 0.5256 0.5771 0.7731 0.035 Uiso 1 1 calc R . .
C6 C 0.6061(5) 0.6294(3) 0.6895(2) 0.0268(10) Uani 1 1 d . . .
H6A H 0.7184 0.6252 0.7084 0.032 Uiso 1 1 calc R . .
H6B H 0.5784 0.5761 0.6614 0.032 Uiso 1 1 calc R . .
C7 C 0.6925(5) 0.7261(3) 0.6023(2) 0.0228(9) Uani 1 1 d . . .
H7A H 0.7999 0.7234 0.6272 0.027 Uiso 1 1 calc R . .
H7B H 0.6779 0.7868 0.5823 0.027 Uiso 1 1 calc R . .
C8 C 0.6778(5) 0.6557(3) 0.5473(2) 0.0238(9) Uani 1 1 d . . .
C9 C 0.7806(5) 0.5805(3) 0.5547(2) 0.0265(10) Uani 1 1 d . . .
H9 H 0.8555 0.5761 0.5933 0.032 Uiso 1 1 calc R . .
C10 C 0.7761(5) 0.5123(3) 0.5072(2) 0.0309(10) Uani 1 1 d . . .
H10 H 0.8461 0.4628 0.5141 0.037 Uiso 1 1 calc R . .
C11 C 0.6661(5) 0.5182(3) 0.4489(2) 0.0307(10) Uani 1 1 d . . .
H11 H 0.6620 0.4726 0.4166 0.037 Uiso 1 1 calc R . .
C12 C 0.5623(5) 0.5925(3) 0.4391(2) 0.0296(10) Uani 1 1 d . . .
H12 H 0.4893 0.5965 0.3999 0.036 Uiso 1 1 calc R . .
C13 C 0.5661(4) 0.6615(3) 0.4877(2) 0.0230(9) Uani 1 1 d . . .
C14 C 0.4560(5) 0.7375(3) 0.4696(2) 0.0290(10) Uani 1 1 d . . .
C15 C 0.3293(5) 0.8657(3) 0.4721(2) 0.0287(10) Uani 1 1 d . . .
C16 C 0.2789(4) 0.9557(3) 0.4932(2) 0.0234(9) Uani 1 1 d . . .
C17 C 0.1633(5) 1.0000(3) 0.4469(2) 0.0274(10) Uani 1 1 d . . .
H17 H 0.1217 0.9697 0.4076 0.033 Uiso 1 1 calc R . .
C18 C 0.1104(5) 1.0862(3) 0.4580(2) 0.0302(10) Uani 1 1 d . . .
H18 H 0.0348 1.1144 0.4262 0.036 Uiso 1 1 calc R . .
C19 C 0.1688(5) 1.1315(3) 0.5162(2) 0.0292(10) Uani 1 1 d . . .
H19 H 0.1320 1.1901 0.5241 0.035 Uiso 1 1 calc R . .
C20 C 0.2831(5) 1.0894(3) 0.5634(2) 0.0294(10) Uani 1 1 d . . .
H20 H 0.3230 1.1207 0.6024 0.035 Uiso 1 1 calc R . .
C21 C 0.3399(5) 0.9999(3) 0.5531(2) 0.0251(9) Uani 1 1 d . . .
C22 C 0.4606(5) 0.9580(3) 0.6074(2) 0.0239(9) Uani 1 1 d . . .
H22A H 0.5345 0.9207 0.5869 0.029 Uiso 1 1 calc R . .
H22B H 0.5215 1.0071 0.6319 0.029 Uiso 1 1 calc R . .
O1WA O 0.4467(8) 1.0927(5) 0.7992(4) 0.0185(17) Uiso 0.33 1 d P . .
O1WB O 0.4640(9) 1.1810(5) 0.7401(4) 0.0185(17) Uiso 0.33 1 d P . .
O1WC O 0.4977(9) 1.2251(5) 0.7091(4) 0.0185(17) Uiso 0.33 1 d P . .
H4N H 0.476(5) 0.710(3) 0.629(2) 0.022(11) Uiso 1 1 d . . .
H3N H 0.629(6) 0.707(3) 0.806(2) 0.036(16) Uiso 1 1 d . . .
H2N H 0.488(6) 0.934(3) 0.799(2) 0.027(16) Uiso 1 1 d . . .
H1N H 0.324(5) 0.851(3) 0.630(2) 0.028(12) Uiso 1 1 d . . .

loop_
_atom_site_aniso_label
_atom_site_aniso_U_11
_atom_site_aniso_U_22
_atom_site_aniso_U_33
_atom_site_aniso_U_23
_atom_site_aniso_U_13
_atom_site_aniso_U_12
Br1 0.0339(3) 0.0416(3) 0.0482(3) -0.0141(2) 0.0104(2) -0.0178(2)
Br2 0.0209(3) 0.0326(3) 0.1566(7) -0.0234(4) 0.0002(3) 0.0003(2)
Zn 0.0231(3) 0.0197(2) 0.0255(3) 0.0006(2) 0.00392(19) -0.0007(2)
O1 0.0238(15) 0.0221(16) 0.0295(16) -0.0023(13) 0.0002(12) 0.0022(12)
N1 0.0255(19) 0.0223(19) 0.030(2) -0.0009(17) 0.0075(16) 0.0016(16)
N2 0.038(3) 0.033(3) 0.036(2) 0.004(2) 0.0085(19) 0.001(2)
N3 0.025(2) 0.031(2) 0.027(2) 0.0049(17) 0.0037(18) 0.0024(17)
N4 0.0173(18) 0.0201(17) 0.0229(19) 0.0013(15) -0.0001(15) -0.0002(14)
N5 0.059(3) 0.037(2) 0.042(3) -0.012(2) -0.019(2) 0.019(2)
N6 0.054(3) 0.041(3) 0.041(3) -0.010(2) -0.017(2) 0.019(2)
C1 0.041(3) 0.042(3) 0.045(3) 0.013(3) 0.020(2) 0.017(2)
C2 0.041(3) 0.048(3) 0.046(3) 0.020(3) 0.018(2) 0.017(2)
C3 0.050(3) 0.047(3) 0.031(3) 0.000(2) 0.014(2) 0.013(2)
C4 0.045(3) 0.035(3) 0.028(3) 0.010(2) 0.017(2) 0.008(2)
C5 0.026(2) 0.024(2) 0.036(3) 0.007(2) 0.004(2) -0.0017(18)
C6 0.029(2) 0.017(2) 0.033(2) -0.0009(19) 0.0022(19) 0.0010(17)
C7 0.023(2) 0.022(2) 0.022(2) -0.0009(18) 0.0007(17) -0.0028(17)
C8 0.024(2) 0.021(2) 0.028(2) -0.0007(18) 0.0076(18) -0.0049(17)
C9 0.023(2) 0.028(2) 0.028(2) 0.000(2) 0.0026(18) -0.0004(18)
C10 0.032(3) 0.024(2) 0.039(3) 0.001(2) 0.011(2) 0.0037(19)
C11 0.035(3) 0.025(2) 0.034(3) -0.010(2) 0.011(2) -0.0027(19)
C12 0.026(2) 0.032(2) 0.030(2) -0.003(2) -0.0004(19) -0.0060(19)
C13 0.021(2) 0.021(2) 0.028(2) -0.0001(19) 0.0043(17) -0.0023(17)
C14 0.031(2) 0.029(2) 0.026(2) -0.007(2) 0.003(2) -0.0041(19)
C15 0.022(2) 0.031(2) 0.031(3) 0.001(2) -0.0019(19) 0.0026(19)
C16 0.020(2) 0.023(2) 0.029(2) 0.0038(19) 0.0071(18) 0.0005(17)
C17 0.021(2) 0.032(2) 0.029(2) 0.003(2) 0.0041(19) -0.0003(18)
C18 0.019(2) 0.036(3) 0.036(3) 0.009(2) 0.0068(19) 0.0054(18)
C19 0.034(2) 0.022(2) 0.035(3) 0.006(2) 0.019(2) 0.0039(19)
C20 0.030(2) 0.030(2) 0.031(2) 0.004(2) 0.012(2) 0.0002(19)
C21 0.019(2) 0.026(2) 0.032(2) 0.003(2) 0.0081(19) -0.0025(17)
C22 0.026(2) 0.021(2) 0.026(2) -0.0002(19) 0.0063(18) -0.0009(17)

loop_
_atom_type_symbol
_atom_type_description
_atom_type_scat_dispersion_real
_atom_type_scat_dispersion_imag
_atom_type_scat_source
C C 0.0033 0.0016 'International Tables Vol C Tables 4.2.6.8 and 6.1.1.4'
H H 0.0000 0.0000 'International Tables Vol C Tables 4.2.6.8 and 6.1.1.4'
N N 0.0061 0.0033 'International Tables Vol C Tables 4.2.6.8 and 6.1.1.4'
O O 0.0106 0.0060 'International Tables Vol C Tables 4.2.6.8 and 6.1.1.4'
Zn Zn 0.2839 1.4301 'International Tables Vol C Tables 4.2.6.8 and 6.1.1.4'
Br Br -0.2901 2.4595 'International Tables Vol C Tables 4.2.6.8 and 6.1.1.4'

loop_
_geom_angle_atom_site_label_1
_geom_angle_atom_site_label_2
_geom_angle_atom_site_label_3
_geom_angle
_geom_angle_site_symmetry_1
_geom_angle_site_symmetry_3
_geom_angle_publ_flag
N3 Zn N1 131.80(15) . . ?
N3 Zn N2 80.10(15) . . ?
N1 Zn N2 81.22(14) . . ?
N3 Zn N4 81.41(13) . . ?
N1 Zn N4 93.52(13) . . ?
N2 Zn N4 149.53(16) . . ?
N3 Zn Br1 115.64(12) . . ?
N1 Zn Br1 112.04(10) . . ?
N2 Zn Br1 105.24(13) . . ?
N4 Zn Br1 104.54(9) . . ?
C15 O1 C14 104.2(3) . . ?
C1 N1 C22 112.9(3) . . ?
C1 N1 Zn 110.0(3) . . ?
C22 N1 Zn 112.0(2) . . ?
C3 N2 C2 115.0(4) . . ?
C3 N2 Zn 108.4(3) . . ?
C2 N2 Zn 103.6(3) . . ?
C4 N3 C5 113.8(4) . . ?
C4 N3 Zn 111.3(3) . . ?
C5 N3 Zn 109.0(3) . . ?
C6 N4 C7 112.3(3) . . ?
C6 N4 Zn 106.4(2) . . ?
C7 N4 Zn 116.4(2) . . ?
C14 N5 N6 107.5(4) . . ?
C15 N6 N5 106.7(4) . . ?
N1 C1 C2 110.4(4) . . ?
N2 C2 C1 108.7(4) . . ?
N2 C3 C4 109.0(4) . . ?
N3 C4 C3 109.6(4) . . ?
N3 C5 C6 108.2(3) . . ?
N4 C6 C5 109.0(3) . . ?
N4 C7 C8 114.4(3) . . ?
C9 C8 C13 117.6(4) . . ?
C9 C8 C7 118.5(4) . . ?
C13 C8 C7 124.0(4) . . ?
C10 C9 C8 122.7(4) . . ?
C9 C10 C11 119.5(4) . . ?
C12 C11 C10 119.7(4) . . ?
C11 C12 C13 120.8(4) . . ?
C12 C13 C8 119.7(4) . . ?
C12 C13 C14 115.0(4) . . ?
C8 C13 C14 125.2(4) . . ?
N5 C14 O1 110.7(4) . . ?
N5 C14 C13 124.7(4) . . ?
O1 C14 C13 124.5(4) . . ?
N6 C15 O1 110.9(4) . . ?
N6 C15 C16 124.9(4) . . ?
O1 C15 C16 124.1(4) . . ?
C21 C16 C17 119.7(4) . . ?
C21 C16 C15 125.5(4) . . ?
C17 C16 C15 114.8(4) . . ?
C18 C17 C16 121.7(4) . . ?
C17 C18 C19 120.0(4) . . ?
C18 C19 C20 119.8(4) . . ?
C19 C20 C21 121.3(4) . . ?
C16 C21 C20 117.6(4) . . ?
C16 C21 C22 124.4(4) . . ?
C20 C21 C22 118.1(4) . . ?
N1 C22 C21 113.8(3) . . ?
O1WC O1WB O1WA 167.5(9) . . ?

loop_
_geom_bond_atom_site_label_1
_geom_bond_atom_site_label_2
_geom_bond_distance
_geom_bond_site_symmetry_2
_geom_bond_publ_flag
Br1 Zn 2.3891(6) . ?
Zn N3 2.111(4) . ?
Zn N1 2.122(3) . ?
Zn N2 2.185(4) . ?
Zn N4 2.200(3) . ?
O1 C15 1.363(5) . ?
O1 C14 1.369(5) . ?
N1 C1 1.483(5) . ?
N1 C22 1.488(5) . ?
N2 C3 1.475(6) . ?
N2 C2 1.476(6) . ?
N3 C4 1.461(5) . ?
N3 C5 1.475(6) . ?
N4 C6 1.478(5) . ?
N4 C7 1.487(5) . ?
N5 C14 1.290(5) . ?
N5 N6 1.395(5) . ?
N6 C15 1.300(5) . ?
C1 C2 1.502(6) . ?
C3 C4 1.509(7) . ?
C5 C6 1.526(6) . ?
C7 C8 1.506(5) . ?
C8 C9 1.391(6) . ?
C8 C13 1.416(6) . ?
C9 C10 1.380(6) . ?
C10 C11 1.388(6) . ?
C11 C12 1.387(6) . ?
C12 C13 1.403(6) . ?
C13 C14 1.456(6) . ?
C15 C16 1.463(6) . ?
C16 C21 1.399(6) . ?
C16 C17 1.404(6) . ?
C17 C18 1.362(6) . ?
C18 C19 1.376(6) . ?
C19 C20 1.393(6) . ?
C20 C21 1.415(6) . ?
C21 C22 1.509(6) . ?
O1WA O1WB 1.778(11) . ?
O1WB O1WC 0.972(9) . ?
